data_4066645
loop_
_publ_author_name
'Hill, Anthony F.'
'Lee, Stephen B.'
'Park, James'
'Shang, Rong'
'Willis, Anthony C.'

_publ_section_title
;
 Analogies between Metallaboratranes, Triboronates, and Boron Pincer
 Ligand Complexes&#x2020;
;
_journal_issue 21
_journal_name_full Organometallics
_journal_page_first 5661
_journal_paper_doi 10.1021/om100557q
_journal_volume 29
_journal_year 2010
_chemical_compound_source local
_chemical_formula_moiety 'C43 H43 B3 O P2 Ru'
_chemical_formula_sum 'C43 H43 B3 O P2 Ru'
_chemical_formula_weight 771.26
_space_group_IT_number 62
_symmetry_cell_setting orthorhombic
_symmetry_space_group_name_Hall '-P 2ac 2n'
_symmetry_space_group_name_H-M 'P n m a'
_atom_sites_solution_hydrogens geom
_atom_sites_solution_primary direct
_audit_creation_date 07-04-05
_audit_creation_method CRYSTALS_ver_12.18
_audit_update_record
;
2007-05-03 - Report on C43 H43 B3 O P2 Ru 
             by Anthony C. Willis
             for Anthony F. Hill, Stephen B. Lee

2007-05-04 - passes checkcif tests with minor warnings
;
_cell_angle_alpha 90
_cell_angle_beta 90
_cell_angle_gamma 90
_cell_formula_units_Z 4
_cell_length_a 10.0015(2)
_cell_length_b 24.0151(5)
_cell_length_c 15.6420(3)
_cell_measurement_reflns_used 53551
_cell_measurement_temperature 200
_cell_measurement_theta_max 27.5
_cell_measurement_theta_min 2.6
_cell_volume 3757.01(13)
_computing_cell_refinement 'Denzo/Scalepack (Otwinowski & Minor, 1997)'
_computing_data_collection 'COLLECT (Nonius BV, 1997)'
_computing_data_reduction 'Denzo/Scalepack (Otwinowski & Minor, 1997)'
_computing_molecular_graphics
; 
ORTEP-II (Johnson 1976) in teXsan (MSC, 1992-1997)
;
_computing_publication_material 'CRYSTALS (Watkin et al 2003)'
_computing_structure_refinement 'CRYSTALS (Watkin et al 2003)'
_computing_structure_solution 'SIR92 (Altomare et al, 1994)'
_diffrn_ambient_temperature 200
_diffrn_measured_fraction_theta_full 0.998
_diffrn_measured_fraction_theta_max 0.998
_diffrn_measurement_device_type 'Nonius KappaCCD'
_diffrn_measurement_method ' \f and \w scans with CCD '
_diffrn_radiation_monochromator graphite
_diffrn_radiation_type 'Mo K\a'
_diffrn_radiation_wavelength 0.71073
_diffrn_reflns_av_R_equivalents 0.046
_diffrn_reflns_limit_h_max 12
_diffrn_reflns_limit_h_min -12
_diffrn_reflns_limit_k_max 28
_diffrn_reflns_limit_k_min -31
_diffrn_reflns_limit_l_max 20
_diffrn_reflns_limit_l_min -20
_diffrn_reflns_number 43847
_diffrn_reflns_theta_full 27.477
_diffrn_reflns_theta_max 27.477
_diffrn_reflns_theta_min 2.562
_diffrn_standards_number 0
_exptl_absorpt_coefficient_mu 0.536
_exptl_absorpt_correction_T_max 0.964
_exptl_absorpt_correction_T_min 0.861
_exptl_absorpt_correction_type integration
_exptl_absorpt_process_details
;
via Gaussian method (Coppens, 1970) implemented in maXus (2000)
;
_exptl_crystal_colour colourless
_exptl_crystal_density_diffrn 1.363
_exptl_crystal_density_meas ?
_exptl_crystal_description block
_exptl_crystal_F_000 1592
_exptl_crystal_size_max 0.38
_exptl_crystal_size_mid 0.30
_exptl_crystal_size_min 0.07
_refine_diff_density_max 0.81
_refine_diff_density_min -0.32
_refine_ls_extinction_method None
_refine_ls_goodness_of_fit_ref 1.0974
_refine_ls_hydrogen_treatment noref
_refine_ls_matrix_type full
_refine_ls_number_parameters 258
_refine_ls_number_reflns 2297
_refine_ls_number_restraints 10
_refine_ls_R_factor_all 0.0694
_refine_ls_R_factor_gt 0.0291
_refine_ls_shift/su_max 0.001056
_refine_ls_structure_factor_coef F
_refine_ls_weighting_details
;
 Method, part 1, Chebychev polynomial, 
(Carruthers & Watkin, 1979, Prince, 1982)  
 [weight] = 1.0/[A~0~*T~0~(x)+A~1~*T~1~(x) ... +A~n-1~]*T~n-1~(x)] 
 where A~i~ are the Chebychev coefficients listed below and x= Fcalc/Fmax 
 Method = Robust Weighting (Prince, 1982) 
 W = [weight] * [1-(deltaF/6*sigmaF)^2^]^2^ 
 A~i~ are: 
 0.666 -0.434 0.508 -0.240 0.0719 
;
_refine_ls_weighting_scheme calc
_refine_ls_wR_factor_all 0.0357
_refine_ls_wR_factor_gt 0.0294
_refine_ls_wR_factor_ref 0.0294
_reflns_limit_h_max 12
_reflns_limit_h_min 0
_reflns_limit_k_max 31
_reflns_limit_k_min 0
_reflns_limit_l_max 20
_reflns_limit_l_min 0
_reflns_number_gt 2297
_reflns_number_total 4397
_reflns_threshold_expression I>3.0\s(I)
_oxford_diffrn_Wilson_B_factor 2.68
_oxford_diffrn_Wilson_scale 18.94
_oxford_refine_ls_scale 0.2495(3)
_oxford_structure_analysis_title 'axes transformed'
_cod_data_source_file om100557q_si_001.cif
_cod_data_source_block hil0703
_cod_depositor_comments
;
The following automatic conversions were performed:

'_symmetry_cell_setting' value 'Orthorhombic' changed to
'orthorhombic' according to
/home/saulius/struct/CIF-dictionaries/cif_core.dic dictionary named
'cif_core.dic' version 2.4.1 from 2010-06-29.

Automatic conversion script
Id: cif_fix_values 1715 2011-07-08 13:25:40Z adriana 

The following automatic conversions were performed:

'_exptl_crystal_density_meas' value ' not measured ' was changed to
'?' - the value is perceived as not measured.

Automatic conversion script
Id: cif_fix_values 3008 2015-01-20 13:52:24Z robertas 
;
_cod_original_sg_symbol_H-M 'P n m a '
_cod_database_code 4066645

loop_
_symmetry_equiv_pos_as_xyz
x,y,z
-x,-y,-z
-x+1/2,y+1/2,z+1/2
x+1/2,-y+1/2,-z+1/2
x,-y+1/2,z
-x,y+1/2,-z
-x+1/2,-y,z+1/2
x+1/2,y,-z+1/2

loop_
_atom_site_label
_atom_site_type_symbol
_atom_site_fract_x
_atom_site_fract_y
_atom_site_fract_z
_atom_site_U_iso_or_equiv
_atom_site_occupancy
_atom_site_adp_type
_atom_site_refinement_flags_posn
_atom_site_refinement_flags_adp
Ru1 Ru 0.50131(4) 0.2500 0.034797(17) 0.0332 1.0000 Uani S T
P1 P 0.50448(8) 0.34889(2) 0.02104(4) 0.0334 1.0000 Uani . .
O10 O 0.6974(4) 0.2500 -0.1086(3) 0.0682 1.0000 Uani S T
C1 C 0.3233(4) 0.2500 -0.0378(3) 0.0388 1.0000 Uani S T
C2 C 0.1980(4) 0.2500 0.0030(3) 0.0506 1.0000 Uani S T
C3 C 0.0776(5) 0.2500 -0.0400(4) 0.0659 1.0000 Uani S T
C4 C 0.0785(6) 0.2500 -0.1317(4) 0.0703 1.0000 Uani S T
C5 C 0.1974(6) 0.2500 -0.1730(3) 0.0632 1.0000 Uani S T
C6 C 0.3165(5) 0.2500 -0.1251(3) 0.0516 1.0000 Uani S T
C10 C 0.6175(5) 0.2500 -0.0562(3) 0.0480 1.0000 Uani S T
C11 C 0.4222(3) 0.39131(10) 0.10244(17) 0.0388 1.0000 Uani . .
C12 C 0.2927(3) 0.37675(13) 0.1286(2) 0.0566 1.0000 Uani . .
C13 C 0.2271(4) 0.40791(15) 0.1904(3) 0.0679 1.0000 Uani . .
C14 C 0.2896(4) 0.45279(14) 0.2272(2) 0.0648 1.0000 Uani . .
C15 C 0.4157(4) 0.46814(13) 0.2015(2) 0.0557 1.0000 Uani . .
C16 C 0.4809(3) 0.43754(11) 0.13883(17) 0.0427 1.0000 Uani . .
C21 C 0.4277(3) 0.37318(10) -0.07883(17) 0.0381 1.0000 Uani . .
C22 C 0.4886(3) 0.36126(11) -0.15643(17) 0.0465 1.0000 Uani . .
C23 C 0.4301(4) 0.37545(13) -0.2329(2) 0.0572 1.0000 Uani . .
C24 C 0.3089(4) 0.40188(15) -0.2337(2) 0.0640 1.0000 Uani . .
C25 C 0.2473(4) 0.41421(17) -0.1573(3) 0.0700 1.0000 Uani . .
C26 C 0.3051(3) 0.40017(14) -0.0806(2) 0.0550 1.0000 Uani . .
C31 C 0.6712(3) 0.38016(12) 0.0127(2) 0.0450 1.0000 Uani . .
C32 C 0.7804(4) 0.35460(15) 0.0472(4) 0.0951 1.0000 Uani . .
C33 C 0.9083(4) 0.37956(18) 0.0396(5) 0.1323 1.0000 Uani . .
C34 C 0.9219(4) 0.42957(19) -0.0005(4) 0.1015 1.0000 Uani . .
C35 C 0.8126(4) 0.45603(17) -0.0338(3) 0.0747 1.0000 Uani . .
C36 C 0.6875(3) 0.43138(14) -0.0275(2) 0.0552 1.0000 Uani . .
B1 B 0.4386(8) 0.2378(3) 0.1883(5) 0.0533 0.5000 Uani . .
B2 B 0.6073(8) 0.2312(3) 0.1744(5) 0.0585 0.5000 Uani . .
B3 B 0.5457(10) 0.2822(3) 0.2470(6) 0.0754 0.5000 Uani . .
H21 H 0.1960 0.2500 0.0670 0.0606 1.0000 Uiso RS .
H31 H -0.0088 0.2500 -0.0079 0.0789 1.0000 Uiso RS .
H41 H -0.0073 0.2500 -0.1645 0.0845 1.0000 Uiso RS .
H51 H 0.2005 0.2500 -0.2369 0.0757 1.0000 Uiso RS .
H61 H 0.4028 0.2500 -0.1574 0.0619 1.0000 Uiso RS .
H121 H 0.2474 0.34371 0.1026 0.0679 1.0000 Uiso R .
H131 H 0.1342 0.39769 0.2081 0.0814 1.0000 Uiso R .
H141 H 0.2431 0.47442 0.2731 0.0778 1.0000 Uiso R .
H151 H 0.4602 0.50124 0.2278 0.0668 1.0000 Uiso R .
H161 H 0.5721 0.44921 0.11976 0.0512 1.0000 Uiso R .
H221 H 0.5771 0.34187 -0.15673 0.0558 1.0000 Uiso R .
H231 H 0.4761 0.36647 -0.2880 0.0687 1.0000 Uiso R .
H241 H 0.2656 0.41214 -0.2891 0.0768 1.0000 Uiso R .
H251 H 0.1590 0.43372 -0.1577 0.0840 1.0000 Uiso R .
H261 H 0.2585 0.40943 -0.0259 0.0660 1.0000 Uiso R .
H321 H 0.7703 0.31830 0.0778 0.1141 1.0000 Uiso R .
H331 H 0.9887 0.36040 0.0637 0.1588 1.0000 Uiso R .
H341 H 1.0123 0.44705 -0.0057 0.1218 1.0000 Uiso R .
H351 H 0.8228 0.49300 -0.0624 0.0897 1.0000 Uiso R .
H361 H 0.6079 0.45070 -0.0524 0.0662 1.0000 Uiso R .
H511 H 0.3769 0.2551 0.1365 0.0640 0.5000 Uiso R .
H512 H 0.3825 0.2049 0.2216 0.0640 0.5000 Uiso R .
H521 H 0.6536 0.2442 0.1139 0.0703 0.5000 Uiso R .
H522 H 0.6592 0.1941 0.1990 0.0703 0.5000 Uiso R .
H531 H 0.5524 0.3267 0.2312 0.0903 0.5000 Uiso R .
H532 H 0.5580 0.2766 0.3163 0.0903 0.5000 Uiso R .
H533 H 0.4029 0.2733 0.2386 0.0903 0.5000 Uiso R .
H534 H 0.6750 0.2630 0.2169 0.0903 0.5000 Uiso R .

loop_
_atom_site_aniso_label
_atom_site_aniso_U_11
_atom_site_aniso_U_22
_atom_site_aniso_U_33
_atom_site_aniso_U_23
_atom_site_aniso_U_13
_atom_site_aniso_U_12
Ru1 0.03226(13) 0.02772(12) 0.03971(13) 0.0000 -0.0052(2) 0.0000
P1 0.0303(3) 0.0267(3) 0.0434(3) -0.0029(2) -0.0018(4) -0.0011(4)
O10 0.065(2) 0.059(2) 0.080(3) 0.0000 0.031(2) 0.0000
C1 0.044(2) 0.0246(17) 0.048(2) 0.0000 -0.004(2) 0.0000
C2 0.050(2) 0.041(2) 0.061(3) 0.0000 -0.005(2) 0.0000
C3 0.041(3) 0.050(3) 0.106(5) 0.0000 -0.011(3) 0.0000
C4 0.058(3) 0.062(3) 0.091(4) 0.0000 -0.033(3) 0.0000
C5 0.077(4) 0.055(3) 0.057(3) 0.0000 -0.020(3) 0.0000
C6 0.054(3) 0.036(2) 0.065(3) 0.0000 -0.013(2) 0.0000
C10 0.050(3) 0.032(2) 0.061(3) 0.0000 -0.005(2) 0.0000
C11 0.0419(14) 0.0302(12) 0.0445(14) 0.0007(11) -0.0010(12) 0.0005(12)
C12 0.0514(17) 0.0434(16) 0.075(2) -0.0141(15) 0.0181(16) -0.0054(14)
C13 0.061(2) 0.052(2) 0.091(3) -0.0080(18) 0.0286(19) -0.0014(17)
C14 0.084(2) 0.0493(19) 0.0613(19) -0.0078(15) 0.0244(18) 0.0022(19)
C15 0.065(2) 0.0485(17) 0.0539(18) -0.0135(15) 0.0016(16) 0.0024(16)
C16 0.0459(18) 0.0358(12) 0.0464(12) -0.0048(10) -0.0037(13) 0.0009(12)
C21 0.0366(14) 0.0294(12) 0.0484(15) 0.0022(11) -0.0034(12) -0.0033(11)
C22 0.0471(16) 0.0446(13) 0.0479(14) 0.0052(11) 0.0037(17) 0.0019(16)
C23 0.073(2) 0.0511(18) 0.0474(18) 0.0047(14) -0.0012(16) -0.0113(18)
C24 0.070(2) 0.061(2) 0.061(2) 0.0178(16) -0.0236(18) -0.0118(19)
C25 0.054(2) 0.079(3) 0.078(2) 0.023(2) -0.0123(18) 0.0150(17)
C26 0.0501(17) 0.0569(19) 0.0581(19) 0.0057(15) -0.0035(15) 0.0109(16)
C31 0.0347(14) 0.0370(14) 0.0635(18) -0.0151(13) 0.0026(12) -0.0076(12)
C32 0.0386(17) 0.0352(16) 0.211(6) -0.002(3) -0.027(3) -0.0030(14)
C33 0.0370(19) 0.057(2) 0.303(9) -0.034(4) -0.030(3) -0.0008(18)
C34 0.049(2) 0.071(3) 0.184(5) -0.053(3) 0.029(3) -0.031(2)
C35 0.073(3) 0.074(3) 0.077(2) -0.015(2) 0.011(2) -0.043(2)
C36 0.0558(19) 0.0583(19) 0.0514(17) -0.0043(15) -0.0013(15) -0.0229(16)
B1 0.076(4) 0.044(7) 0.040(3) 0.003(3) -0.007(3) -0.005(4)
B2 0.064(5) 0.055(5) 0.056(5) 0.008(3) -0.029(4) -0.005(3)
B3 0.105(7) 0.058(5) 0.063(5) -0.007(4) -0.043(5) -0.006(5)

loop_
_atom_type_symbol
_atom_type_scat_dispersion_real
_atom_type_scat_dispersion_imag
_atom_type_scat_Cromer_Mann_a1
_atom_type_scat_Cromer_Mann_b1
_atom_type_scat_Cromer_Mann_a2
_atom_type_scat_Cromer_Mann_b2
_atom_type_scat_Cromer_Mann_a3
_atom_type_scat_Cromer_Mann_b3
_atom_type_scat_Cromer_Mann_a4
_atom_type_scat_Cromer_Mann_b4
_atom_type_scat_Cromer_Mann_c
_atom_type_scat_source
C 0.0033 0.0016 2.3100 20.8439 1.0200 10.2075 1.5886 0.5687 0.8650 51.6512 0.2156 'International Tables Vol C 4.2.6.8 and 6.1.1.4'
H 0.0000 0.0000 0.4930 10.5109 0.3229 26.1257 0.1402 3.1424 0.0408 57.7998 0.0030 'International Tables Vol C 4.2.6.8 and 6.1.1.4'
B 0.0013 0.0007 2.0545 23.2185 1.3326 1.0210 1.0979 60.3498 0.7068 0.1403 -0.1932 'International Tables Vol C 4.2.6.8 and 6.1.1.4'
O 0.0106 0.0060 3.0485 13.2771 2.2868 5.7011 1.5463 0.3239 0.8670 32.9089 0.2508 'International Tables Vol C 4.2.6.8 and 6.1.1.4'
P 0.1023 0.0942 6.4345 1.9067 4.1791 27.1570 1.7800 0.5260 1.4908 68.1645 1.1149 'International Tables Vol C 4.2.6.8 and 6.1.1.4'
Ru -1.2594 0.8363 19.2674 0.8085 12.9182 8.4347 4.8634 24.7997 1.5676 94.2928 5.3787 'International Tables Vol C 4.2.6.8 and 6.1.1.4'

loop_
_exptl_crystal_face_index_h
_exptl_crystal_face_index_k
_exptl_crystal_face_index_l
_exptl_crystal_face_perp_dist
0 0 1 0.020
0 0 -1 0.050
1 1 0 0.140
-1 -1 0 0.160
-1 1 0 0.140
1 -1 0 0.160
0 1 0 0.171
0 -1 0 0.217
0 -1 2 0.125
0 1 2 0.090

loop_
_geom_angle_atom_site_label_1
_geom_angle_site_symmetry_1
_geom_angle_atom_site_label_2
_geom_angle_atom_site_label_3
_geom_angle
_geom_angle_publ_flag
P1 5_555 Ru1 P1 169.54(3) yes
P1 5_555 Ru1 C1 87.86(2) yes
P1 5_555 Ru1 C10 85.51(2) yes
P1 5_555 Ru1 B1 88.47(17) yes
P1 5_555 Ru1 B2 83.79(17) yes
P1 5_555 Ru1 H511 98.0 no
P1 5_555 Ru1 H521 88.7 no
P1 . Ru1 C1 87.86(2) yes
P1 . Ru1 C10 85.51(2) yes
C1 . Ru1 C10 96.7(2) yes
P1 . Ru1 B1 101.93(17) yes
C1 . Ru1 B1 107.8(2) yes
C10 . Ru1 B1 154.6(2) yes
P1 . Ru1 B2 104.85(17) yes
C1 . Ru1 B2 146.9(2) yes
C10 . Ru1 B2 114.4(3) yes
B1 . Ru1 B2 40.2(3) yes
P1 . Ru1 H511 91.1 no
C1 . Ru1 H511 84.5 no
C10 . Ru1 H511 176.4 no
P1 . Ru1 H521 96.7 no
C1 . Ru1 H521 172.3 no
C10 . Ru1 H521 89.9 no
H511 . Ru1 H521 89.2 no
Ru1 . P1 C11 119.11(9) yes
Ru1 . P1 C21 112.81(8) yes
C11 . P1 C21 103.15(12) yes
Ru1 . P1 C31 115.24(10) yes
C11 . P1 C31 103.36(12) yes
C21 . P1 C31 100.93(13) yes
Ru1 . C1 C2 120.4(3) yes
Ru1 . C1 C6 125.4(3) yes
C2 . C1 C6 114.2(4) yes
C1 . C2 C3 123.7(4) yes
C1 . C2 H21 118.1 no
C3 . C2 H21 118.1 no
C2 . C3 C4 118.9(5) yes
C2 . C3 H31 120.6 no
C4 . C3 H31 120.6 no
C3 . C4 C5 118.9(5) yes
C3 . C4 H41 120.6 no
C5 . C4 H41 120.6 no
C4 . C5 C6 119.3(5) yes
C4 . C5 H51 120.3 no
C6 . C5 H51 120.4 no
C5 . C6 C1 125.0(5) yes
C5 . C6 H61 117.5 no
C1 . C6 H61 117.5 no
O10 . C10 Ru1 175.0(4) yes
P1 . C11 C12 118.7(2) yes
P1 . C11 C16 123.0(2) yes
C12 . C11 C16 118.3(3) yes
C11 . C12 C13 120.4(3) yes
C11 . C12 H121 119.8 no
C13 . C12 H121 119.8 no
C12 . C13 C14 120.1(3) yes
C12 . C13 H131 120.0 no
C14 . C13 H131 120.0 no
C13 . C14 C15 120.4(3) yes
C13 . C14 H141 119.8 no
C15 . C14 H141 119.8 no
C14 . C15 C16 119.7(3) yes
C14 . C15 H151 120.1 no
C16 . C15 H151 120.1 no
C15 . C16 C11 121.2(3) yes
C15 . C16 H161 119.4 no
C11 . C16 H161 119.4 no
P1 . C21 C22 119.7(2) yes
P1 . C21 C26 122.4(2) yes
C22 . C21 C26 117.8(3) yes
C21 . C22 C23 121.6(3) yes
C21 . C22 H221 119.2 no
C23 . C22 H221 119.2 no
C22 . C23 C24 120.0(3) yes
C22 . C23 H231 120.0 no
C24 . C23 H231 120.0 no
C23 . C24 C25 119.3(3) yes
C23 . C24 H241 120.4 no
C25 . C24 H241 120.4 no
C24 . C25 C26 121.1(3) yes
C24 . C25 H251 119.4 no
C26 . C25 H251 119.4 no
C21 . C26 C25 120.3(3) yes
C21 . C26 H261 119.9 no
C25 . C26 H261 119.9 no
P1 . C31 C32 121.1(3) yes
P1 . C31 C36 120.0(2) yes
C32 . C31 C36 118.9(3) yes
C31 . C32 C33 120.0(4) yes
C31 . C32 H321 120.0 no
C33 . C32 H321 120.0 no
C32 . C33 C34 120.1(4) yes
C32 . C33 H331 120.0 no
C34 . C33 H331 120.0 no
C33 . C34 C35 120.4(4) yes
C33 . C34 H341 119.8 no
C35 . C34 H341 119.8 no
C34 . C35 C36 119.7(4) yes
C34 . C35 H351 120.1 no
C36 . C35 H351 120.1 no
C31 . C36 C35 121.0(4) yes
C31 . C36 H361 119.5 no
C35 . C36 H361 119.5 no
Ru1 . B1 B2 69.0(4) yes
Ru1 . B1 B3 106.0(5) yes
Ru1 . B1 H511 52.3 no
Ru1 . B1 H512 131.8 no
Ru1 . B1 H533 127.8 no
B2 . B1 B3 61.5(5) yes
B2 . B1 H511 119.7 no
B3 . B1 H511 119.7 no
B2 . B1 H512 119.8 no
B3 . B1 H512 119.8 no
H511 . B1 H512 109.5 no
B2 . B1 H533 116.0 no
B3 . B1 H533 54.4 no
H511 . B1 H533 92.7 no
H512 . B1 H533 92.8 no
Ru1 . B2 B1 70.8(4) yes
Ru1 . B2 B3 106.8(4) yes
B1 . B2 B3 60.9(5) yes
Ru1 . B2 H521 50.7 no
B1 . B2 H521 119.9 no
Ru1 . B2 H522 131.3 no
B1 . B2 H522 119.8 no
Ru1 . B2 H534 127.3 no
B1 . B2 H534 114.9 no
B3 . B2 H521 119.9 no
B3 . B2 H522 119.9 no
H521 . B2 H522 109.5 no
B3 . B2 H534 54.0 no
H521 . B2 H534 93.3 no
H522 . B2 H534 93.2 no
B2 . B3 B1 57.6(4) yes
B2 . B3 H531 120.4 no
B1 . B3 H531 120.4 no
B2 . B3 H532 120.4 no
B1 . B3 H532 120.4 no
B2 . B3 H533 100.5 no
B1 . B3 H533 42.9 no
B2 . B3 H534 42.8 no
B1 . B3 H534 100.4 no
H531 . B3 H532 109.5 no
H531 . B3 H533 100.5 no
H532 . B3 H533 100.5 no
H531 . B3 H534 100.5 no
H532 . B3 H534 100.5 no
H533 . B3 H534 143.4 no
B1 . H511 Ru1 102.2 no
B2 . H521 Ru1 103.6 no
B1 . H533 B3 82.6 no
B2 . H534 B3 83.2 no

loop_
_geom_bond_atom_site_label_1
_geom_bond_atom_site_label_2
_geom_bond_site_symmetry_2
_geom_bond_distance
_geom_bond_publ_flag
Ru1 B2 5_555 2.470(7) yes
Ru1 B1 5_555 2.499(7) yes
Ru1 H521 5_555 1.967 no
Ru1 H511 5_555 2.023 no
Ru1 P1 5_555 2.3848(5) yes
Ru1 P1 . 2.3848(5) yes
Ru1 C1 . 2.112(4) yes
Ru1 C10 . 1.837(5) yes
Ru1 B1 . 2.499(7) yes
Ru1 B2 . 2.470(7) yes
Ru1 H511 . 2.023 no
Ru1 H521 . 1.967 no
P1 C11 . 1.827(3) yes
P1 C21 . 1.836(3) yes
P1 C31 . 1.834(3) yes
O10 C10 . 1.145(5) yes
C1 C2 . 1.407(6) yes
C1 C6 . 1.367(6) yes
C2 C3 . 1.380(6) yes
C2 H21 . 1.000 no
C3 C4 . 1.434(8) yes
C3 H31 . 1.000 no
C4 C5 . 1.354(8) yes
C4 H41 . 1.000 no
C5 C6 . 1.407(7) yes
C5 H51 . 1.000 no
C6 H61 . 1.000 no
C11 C12 . 1.402(4) yes
C11 C16 . 1.379(4) yes
C12 C13 . 1.387(4) yes
C12 H121 . 1.000 no
C13 C14 . 1.373(5) yes
C13 H131 . 1.000 no
C14 C15 . 1.374(5) yes
C14 H141 . 1.000 no
C15 C16 . 1.389(4) yes
C15 H151 . 1.000 no
C16 H161 . 1.000 no
C21 C22 . 1.388(4) yes
C21 C26 . 1.388(4) yes
C22 C23 . 1.375(4) yes
C22 H221 . 1.000 no
C23 C24 . 1.368(5) yes
C23 H231 . 1.000 no
C24 C25 . 1.376(5) yes
C24 H241 . 1.000 no
C25 C26 . 1.373(5) yes
C25 H251 . 1.000 no
C26 H261 . 1.000 no
C31 C32 . 1.364(5) yes
C31 C36 . 1.391(4) yes
C32 C33 . 1.418(5) yes
C32 H321 . 1.000 no
C33 C34 . 1.362(8) yes
C33 H331 . 1.000 no
C34 C35 . 1.367(7) yes
C34 H341 . 1.000 no
C35 C36 . 1.387(4) yes
C35 H351 . 1.000 no
C36 H361 . 1.000 no
B1 B2 . 1.709(12) yes
B1 B3 . 1.768(11) yes
B1 H511 . 1.100 no
B1 H512 . 1.100 no
B1 H533 . 1.214 no
B2 B3 . 1.779(12) yes
B2 H521 . 1.100 no
B2 H522 . 1.100 no
B2 H534 . 1.219 no
B3 H531 . 1.100 no
B3 H532 . 1.100 no
B3 H533 . 1.450 no
B3 H534 . 1.450 no

loop_
_geom_contact_atom_site_label_1
_geom_contact_atom_site_label_2
_geom_contact_distance
_geom_contact_site_symmetry_2
_geom_contact_publ_flag
O10 C5 3.416(7) 4_554 no

loop_
_geom_torsion_atom_site_label_1
_geom_torsion_atom_site_label_2
_geom_torsion_atom_site_label_3
_geom_torsion_atom_site_label_4
_geom_torsion_site_symmetry_4
_geom_torsion
_geom_torsion_publ_flag
Ru1 P1 C11 C12 . -47.2(3) no
Ru1 P1 C11 C16 . 133.6(2) no
Ru1 P1 C21 C22 . -67.0(2) no
Ru1 P1 C21 C26 . 108.6(2) no
Ru1 P1 C31 C32 . -26.6(4) no
Ru1 P1 C31 C36 . 155.0(2) no
Ru1 C1 C2 C3 . 180.0 no
Ru1 C1 C6 C5 . 180.0 no
Ru1 B1 B2 B3 . 123.0(4) no
Ru1 B1 B3 B2 . -54.5(4) no
Ru1 B2 B1 B3 . -123.0(4) no
Ru1 B2 B3 B1 . 55.8(4) no
P1 Ru1 C1 C2 . -94.78(2) no
P1 Ru1 C1 C6 . 85.22(2) no
P1 Ru1 B1 B2 . -99.0(3) no
P1 Ru1 B1 B3 . -48.9(4) no
P1 Ru1 B2 B1 . 91.0(3) no
P1 Ru1 B2 B3 . 41.1(5) no
P1 C11 C12 C13 . 179.9(3) no
P1 C11 C16 C15 . -179.0(2) no
P1 C21 C22 C23 . 175.7(2) no
P1 C21 C26 C25 . -175.5(3) no
P1 C31 C32 C33 . 179.8(4) no
P1 C31 C36 C35 . 179.4(3) no
C1 Ru1 P1 C11 . 90.9(2) no
C1 Ru1 P1 C21 . -30.2(2) no
C1 Ru1 P1 C31 . -145.4(2) no
C1 Ru1 B1 B2 . 169.5(3) no
C1 Ru1 B1 B3 . -140.4(4) no
C1 Ru1 B2 B1 . -18.6(5) no
C1 Ru1 B2 B3 . -68.5(6) no
C1 C2 C3 C4 . 0.0 no
C1 C6 C5 C4 . 0.0 no
C2 C1 Ru1 C10 . 180.0 no
C2 C1 Ru1 B1 . 7.1(2) no
C2 C1 Ru1 B2 . 19.6(3) no
C2 C1 C6 C5 . 0.0 no
C2 C3 C4 C5 . 0.0 no
C3 C2 C1 C6 . 0.0 no
C3 C4 C5 C6 . 0.0 no
C6 C1 Ru1 C10 . 0.0 no
C6 C1 Ru1 B1 . -172.9(2) no
C6 C1 Ru1 B2 . -160.4(3) no
C10 Ru1 P1 C11 . -172.2(2) no
C10 Ru1 P1 C21 . 66.6(2) no
C10 Ru1 P1 C31 . -48.6(2) no
C10 Ru1 B1 B2 . 6.0(6) no
C10 Ru1 B1 B3 . 56.1(6) no
C10 Ru1 B2 B1 . -177.2(3) no
C10 Ru1 B2 B3 . 132.9(4) no
C11 P1 Ru1 B1 . -16.8(2) no
C11 P1 Ru1 B1 5 -17.0(2) no
C11 P1 Ru1 B2 . -58.1(2) no
C11 P1 Ru1 B2 5 -57.0(2) no
C11 P1 C21 C22 . 163.2(2) no
C11 P1 C21 C26 . -21.2(3) no
C11 P1 C31 C32 . 105.1(4) no
C11 P1 C31 C36 . -73.4(3) no
C11 C12 C13 C14 . -0.9(5) no
C11 C16 C15 C14 . -0.9(5) no
C12 C11 P1 C21 . 78.6(2) no
C12 C11 P1 C31 . -176.5(2) no
C12 C11 C16 C15 . 1.8(4) no
C12 C13 C14 C15 . 1.9(6) no
C13 C12 C11 C16 . -0.9(4) no
C13 C14 C15 C16 . -0.9(5) no
C16 C11 P1 C21 . -100.6(2) no
C16 C11 P1 C31 . 4.3(3) no
C21 P1 Ru1 B1 . -138.0(2) no
C21 P1 Ru1 B1 5 -138.1(2) no
C21 P1 Ru1 B2 . -179.2(2) no
C21 P1 Ru1 B2 5 -178.1(2) no
C21 P1 C31 C32 . -148.4(3) no
C21 P1 C31 C36 . 33.1(3) no
C21 C22 C23 C24 . -0.1(5) no
C21 C26 C25 C24 . 0.1(6) no
C22 C21 P1 C31 . 56.5(2) no
C22 C21 C26 C25 . 0.1(5) no
C22 C23 C24 C25 . 0.3(5) no
C23 C22 C21 C26 . -0.1(4) no
C23 C24 C25 C26 . -0.4(6) no
C26 C21 P1 C31 . -127.9(3) no
C31 P1 Ru1 B1 . 106.8(2) no
C31 P1 Ru1 B1 5 106.7(2) no
C31 P1 Ru1 B2 . 65.5(2) no
C31 P1 Ru1 B2 5 66.7(2) no
C31 C32 C33 C34 . 1.4(9) no
C31 C36 C35 C34 . 0.4(6) no
C32 C31 C36 C35 . 0.9(5) no
C32 C33 C34 C35 . -0(1) no
C33 C32 C31 C36 . -1.8(7) no
C33 C34 C35 C36 . -0.8(8) no
B1 Ru1 B2 B3 . -49.9(5) no
B2 Ru1 B1 B3 . 50.1(5) no
